data_7720556
loop_
_publ_author_name
'Hoffman, Nicholas A.'
'Emslie, David J. H.'

_publ_section_title
;
 Gold(I) alkoxide and thiolate complexes as potential atomic layer
 deposition precursors.
;
_journal_issue 3
_journal_name_full 'Dalton transactions (Cambridge, England : 2003)'
_journal_page_first 1234
_journal_page_last 1247
_journal_paper_doi 10.1039/d5dt02836a
_journal_volume 55
_journal_year 2026
_chemical_formula_moiety 'C14 H36 Au2 P2 S2'
_chemical_formula_sum 'C14 H36 Au2 P2 S2'
_chemical_formula_weight 724.42
_space_group_crystal_system orthorhombic
_space_group_IT_number 33
_space_group_name_Hall 'P 2c -2n'
_space_group_name_H-M_alt 'P n a 21'
_atom_sites_solution_hydrogens geom
_atom_sites_solution_primary dual
_audit_creation_date 2025-11-11
_audit_creation_method
;
Olex2 1.5
(compiled 2025.07.13 svn.rb7424aed for OlexSys, GUI svn.r7314)
;
_audit_update_record
;
2025-11-14 deposited with the CCDC.	2025-12-16 downloaded from the CCDC.
;
_cell_angle_alpha 90
_cell_angle_beta 90
_cell_angle_gamma 90
_cell_formula_units_Z 8
_cell_length_a 17.793(7)
_cell_length_b 15.821(5)
_cell_length_c 16.109(4)
_cell_measurement_reflns_used 9899
_cell_measurement_temperature 100.00
_cell_measurement_theta_max 30.39
_cell_measurement_theta_min 2.62
_cell_volume 4535(3)
_computing_cell_refinement 'SAINT V8.40B (2, 2016)'
_computing_data_reduction 'SAINT V8.40B (2, 2016)'
_computing_molecular_graphics 'Olex2 1.5 (Dolomanov et al., 2009)'
_computing_publication_material 'Olex2 1.5 (Dolomanov et al., 2009)'
_computing_structure_refinement 'SHELXL 2019/3 (Sheldrick, 2015)'
_computing_structure_solution 'SHELXT 2018/2 (Sheldrick, 2018)'
_diffrn_ambient_temperature 100.00
_diffrn_measured_fraction_theta_full 0.999
_diffrn_measured_fraction_theta_max 0.999
_diffrn_measurement_device_type 'Bruker Dual Source D8 Venture'
_diffrn_measurement_method '\f and \w scans'
_diffrn_radiation_type MoK\a
_diffrn_radiation_wavelength 0.71073
_diffrn_reflns_av_R_equivalents 0.0599
_diffrn_reflns_av_unetI/netI 0.0385
_diffrn_reflns_Laue_measured_fraction_full 0.999
_diffrn_reflns_Laue_measured_fraction_max 0.999
_diffrn_reflns_limit_h_max 24
_diffrn_reflns_limit_h_min -24
_diffrn_reflns_limit_k_max 20
_diffrn_reflns_limit_k_min -21
_diffrn_reflns_limit_l_max 22
_diffrn_reflns_limit_l_min -22
_diffrn_reflns_number 88614
_diffrn_reflns_point_group_measured_fraction_full 0.998
_diffrn_reflns_point_group_measured_fraction_max 0.999
_diffrn_reflns_theta_full 25.242
_diffrn_reflns_theta_max 29.575
_diffrn_reflns_theta_min 2.137
_exptl_absorpt_coefficient_mu 13.243
_exptl_absorpt_correction_T_max 0.2750
_exptl_absorpt_correction_T_min 0.1848
_exptl_absorpt_correction_type multi-scan
_exptl_absorpt_process_details
;
SADABS-2016/2 (Bruker,2016/2) was used for absorption correction.
wR2(int) was 0.0864 before and 0.0601 after correction.
The Ratio of minimum to maximum transmission is 0.6720.
The \l/2 correction factor is Not present.
;
_exptl_crystal_colour 'clear colourless'
_exptl_crystal_colour_lustre clear
_exptl_crystal_colour_primary colourless
_exptl_crystal_density_diffrn 2.122
_exptl_crystal_description needle
_exptl_crystal_F_000 2720
_exptl_crystal_size_max 0.55
_exptl_crystal_size_mid 0.06
_exptl_crystal_size_min 0.03
_refine_diff_density_max 2.660
_refine_diff_density_min -1.753
_refine_diff_density_rms 0.179
_refine_ls_abs_structure_details
;
 Refined as an inversion twin.
;
_refine_ls_abs_structure_Flack 0.476(9)
_refine_ls_extinction_method none
_refine_ls_goodness_of_fit_ref 1.019
_refine_ls_hydrogen_treatment constr
_refine_ls_matrix_type full
_refine_ls_number_parameters 386
_refine_ls_number_reflns 12710
_refine_ls_number_restraints 1
_refine_ls_restrained_S_all 1.019
_refine_ls_R_factor_all 0.0398
_refine_ls_R_factor_gt 0.0294
_refine_ls_shift/su_max 0.001
_refine_ls_shift/su_mean 0.000
_refine_ls_structure_factor_coef Fsqd
_refine_ls_weighting_details 'w=1/[\s^2^(Fo^2^)+(0.0268P)^2^+11.9133P] where P=(Fo^2^+2Fc^2^)/3'
_refine_ls_weighting_scheme calc
_refine_ls_wR_factor_gt 0.0610
_refine_ls_wR_factor_ref 0.0654
_reflns_Friedel_coverage 0.934
_reflns_Friedel_fraction_full 0.998
_reflns_Friedel_fraction_max 0.998
_reflns_number_gt 11052
_reflns_number_total 12710
_reflns_threshold_expression 'I > 2\s(I)'
_cod_data_source_file d5dt02836a2.cif
_cod_data_source_block Au_StBu_PMe3
_cod_database_code 7720556
_shelx_shelxl_version_number 2019/3
_shelx_space_group_comment
;
The symmetry employed for this shelxl refinement is uniquely defined
by the following loop, which should always be used as a source of
symmetry information in preference to the above space-group names.
They are only intended as comments.
;
_shelx_estimated_absorpt_t_max 0.692
_shelx_estimated_absorpt_t_min 0.052
_olex2_refinement_description
;
1. Twinned data refinement
 Scales: 0.524(9)
 0.476(9)
2. Fixed Uiso
 At 1.5 times of:
  All C(H,H,H) groups
3.a Idealised Me refined as rotating group:
 C9(H9A,H9B,H9C), C10(H10A,H10B,H10C), C11(H11A,H11B,H11C), C12(H12A,H12B,
 H12C), C13(H13A,H13B,H13C), C14(H14A,H14B,H14C), C16(H16A,H16B,H16C), C17(H17A,
 H17B,H17C), C18(H18A,H18B,H18C), C19(H19A,H19B,H19C), C20(H20A,H20B,H20C),
 C21(H21A,H21B,H21C), C2(H2A,H2B,H2C), C3(H3A,H3B,H3C), C4(H4A,H4B,H4C), C5(H5A,
 H5B,H5C), C6(H6A,H6B,H6C), C7(H7A,H7B,H7C), C23(H23A,H23B,H23C), C24(H24A,H24B,
 H24C), C25(H25A,H25B,H25C), C26(H26A,H26B,H26C), C27(H27A,H27B,H27C), C28(H28A,
 H28B,H28C)
;
_olex2_submission_special_instructions 'No special instructions were received'

loop_
_space_group_symop_operation_xyz
'x, y, z'
'-x, -y, z+1/2'
'x+1/2, -y+1/2, z'
'-x+1/2, y+1/2, z+1/2'

loop_
_atom_site_label
_atom_site_type_symbol
_atom_site_fract_x
_atom_site_fract_y
_atom_site_fract_z
_atom_site_U_iso_or_equiv
_atom_site_adp_type
_atom_site_occupancy
_atom_site_site_symmetry_order
_atom_site_calc_flag
_atom_site_refinement_flags_posn
_atom_site_refinement_flags_adp
_atom_site_refinement_flags_occupancy
_atom_site_disorder_assembly
_atom_site_disorder_group
Au2 Au 0.56229(2) 0.78848(2) 0.74810(2) 0.01923(7) Uani 1 1 d . . . . .
Au3 Au 0.54903(2) 0.99811(2) 0.71914(2) 0.01961(7) Uani 1 1 d . . . . .
S2 S 0.62937(14) 0.80560(16) 0.86925(16) 0.0251(5) Uani 1 1 d . . . . .
S3 S 0.61417(14) 1.00716(17) 0.59594(17) 0.0238(5) Uani 1 1 d . . . . .
P2 P 0.49308(14) 0.76908(16) 0.63158(18) 0.0191(5) Uani 1 1 d . . . . .
P3 P 0.48356(13) 1.00273(17) 0.83920(17) 0.0174(5) Uani 1 1 d . . . . .
C8 C 0.7105(5) 0.7322(6) 0.8653(6) 0.0181(19) Uani 1 1 d . . . . .
C9 C 0.6830(7) 0.6411(6) 0.8627(7) 0.029(2) Uani 1 1 d . . . . .
H9A H 0.652834 0.629326 0.912203 0.044 Uiso 1 1 calc R U . . .
H9B H 0.726338 0.602846 0.861199 0.044 Uiso 1 1 calc R U . . .
H9C H 0.652294 0.632505 0.812908 0.044 Uiso 1 1 calc R U . . .
C10 C 0.7554(6) 0.7472(7) 0.9450(7) 0.031(2) Uani 1 1 d . . . . .
H10A H 0.771423 0.806446 0.947431 0.047 Uiso 1 1 calc R U . . .
H10B H 0.799766 0.710469 0.945420 0.047 Uiso 1 1 calc R U . . .
H10C H 0.723870 0.734384 0.993273 0.047 Uiso 1 1 calc R U . . .
C11 C 0.7587(6) 0.7513(7) 0.7890(6) 0.028(2) Uani 1 1 d . . . . .
H11A H 0.731395 0.734940 0.738718 0.041 Uiso 1 1 calc R U . . .
H11B H 0.805813 0.719396 0.792382 0.041 Uiso 1 1 calc R U . . .
H11C H 0.769872 0.811966 0.787096 0.041 Uiso 1 1 calc R U . . .
C12 C 0.4490(6) 0.6664(7) 0.6225(8) 0.029(2) Uani 1 1 d . . . . .
H12A H 0.487574 0.622250 0.624772 0.044 Uiso 1 1 calc R U . . .
H12B H 0.422105 0.662854 0.569547 0.044 Uiso 1 1 calc R U . . .
H12C H 0.413453 0.658513 0.668340 0.044 Uiso 1 1 calc R U . . .
C13 C 0.5443(6) 0.7809(7) 0.5357(7) 0.025(2) Uani 1 1 d . . . . .
H13A H 0.569373 0.836079 0.534936 0.038 Uiso 1 1 calc R U . . .
H13B H 0.509407 0.777109 0.488806 0.038 Uiso 1 1 calc R U . . .
H13C H 0.582038 0.736004 0.531272 0.038 Uiso 1 1 calc R U . . .
C14 C 0.4146(6) 0.8414(7) 0.6190(8) 0.029(2) Uani 1 1 d . . . . .
H14A H 0.380378 0.835747 0.666339 0.044 Uiso 1 1 calc R U . . .
H14B H 0.387697 0.828020 0.567615 0.044 Uiso 1 1 calc R U . . .
H14C H 0.433478 0.899572 0.616339 0.044 Uiso 1 1 calc R U . . .
C15 C 0.7121(5) 0.9732(6) 0.6173(7) 0.024(2) Uani 1 1 d . . . . .
C16 C 0.7614(7) 1.0218(8) 0.5568(10) 0.041(3) Uani 1 1 d . . . . .
H16A H 0.755816 1.082633 0.566751 0.062 Uiso 1 1 calc R U . . .
H16B H 0.746141 1.008684 0.499814 0.062 Uiso 1 1 calc R U . . .
H16C H 0.814033 1.005551 0.564902 0.062 Uiso 1 1 calc R U . . .
C17 C 0.7182(5) 0.8781(6) 0.5993(7) 0.024(2) Uani 1 1 d . . . . .
H17A H 0.703996 0.867254 0.541500 0.037 Uiso 1 1 calc R U . . .
H17B H 0.684361 0.847020 0.636391 0.037 Uiso 1 1 calc R U . . .
H17C H 0.769993 0.859418 0.608554 0.037 Uiso 1 1 calc R U . . .
C18 C 0.7349(6) 0.9901(7) 0.7064(7) 0.029(2) Uani 1 1 d . . . . .
H18A H 0.787618 0.974168 0.714283 0.044 Uiso 1 1 calc R U . . .
H18B H 0.703153 0.956794 0.743848 0.044 Uiso 1 1 calc R U . . .
H18C H 0.728619 1.050381 0.718750 0.044 Uiso 1 1 calc R U . . .
C19 C 0.5430(5) 1.0098(6) 0.9286(7) 0.021(2) Uani 1 1 d . . . . .
H19A H 0.575507 0.959858 0.931201 0.032 Uiso 1 1 calc R U . . .
H19B H 0.511981 1.012626 0.978740 0.032 Uiso 1 1 calc R U . . .
H19C H 0.574094 1.060779 0.924648 0.032 Uiso 1 1 calc R U . . .
C20 C 0.4206(6) 0.9147(7) 0.8592(7) 0.024(2) Uani 1 1 d . . . . .
H20A H 0.379049 0.915920 0.819219 0.037 Uiso 1 1 calc R U . . .
H20B H 0.400507 0.919175 0.915643 0.037 Uiso 1 1 calc R U . . .
H20C H 0.448199 0.861399 0.853397 0.037 Uiso 1 1 calc R U . . .
C21 C 0.4203(5) 1.0926(7) 0.8470(7) 0.025(2) Uani 1 1 d . . . . .
H21A H 0.449419 1.145123 0.845364 0.038 Uiso 1 1 calc R U . . .
H21B H 0.392397 1.089476 0.899361 0.038 Uiso 1 1 calc R U . . .
H21C H 0.384848 1.091632 0.800389 0.038 Uiso 1 1 calc R U . . .
Au1 Au 0.55668(2) 0.46407(2) 0.72123(2) 0.02062(8) Uani 1 1 d . . . . .
S1 S 0.62278(14) 0.44336(17) 0.59947(17) 0.0259(5) Uani 1 1 d . . . . .
P1 P 0.48668(15) 0.48340(17) 0.8372(2) 0.0214(6) Uani 1 1 d . . . . .
C1 C 0.7063(5) 0.5130(6) 0.6020(7) 0.021(2) Uani 1 1 d . . . . .
C2 C 0.7524(6) 0.4923(6) 0.5254(7) 0.025(2) Uani 1 1 d . . . . .
H2A H 0.769580 0.433513 0.528404 0.037 Uiso 1 1 calc R U . . .
H2B H 0.795995 0.530029 0.522669 0.037 Uiso 1 1 calc R U . . .
H2C H 0.721387 0.499957 0.475701 0.037 Uiso 1 1 calc R U . . .
C3 C 0.7523(5) 0.4966(6) 0.6804(7) 0.025(2) Uani 1 1 d . . . . .
H3A H 0.723709 0.514882 0.729119 0.037 Uiso 1 1 calc R U . . .
H3B H 0.799576 0.528241 0.677399 0.037 Uiso 1 1 calc R U . . .
H3C H 0.763247 0.436015 0.684818 0.037 Uiso 1 1 calc R U . . .
C4 C 0.6818(7) 0.6056(6) 0.6011(7) 0.029(2) Uani 1 1 d . . . . .
H4A H 0.656966 0.618293 0.548258 0.044 Uiso 1 1 calc R U . . .
H4B H 0.726030 0.641967 0.607498 0.044 Uiso 1 1 calc R U . . .
H4C H 0.646796 0.615922 0.646939 0.044 Uiso 1 1 calc R U . . .
C5 C 0.4061(6) 0.4135(7) 0.8426(8) 0.032(3) Uani 1 1 d . . . . .
H5A H 0.370916 0.427462 0.797792 0.048 Uiso 1 1 calc R U . . .
H5B H 0.381021 0.420566 0.896276 0.048 Uiso 1 1 calc R U . . .
H5C H 0.422803 0.354844 0.836499 0.048 Uiso 1 1 calc R U . . .
C6 C 0.4456(6) 0.5871(7) 0.8506(9) 0.035(3) Uani 1 1 d . . . . .
H6A H 0.485288 0.629991 0.849311 0.052 Uiso 1 1 calc R U . . .
H6B H 0.419415 0.589604 0.904101 0.052 Uiso 1 1 calc R U . . .
H6C H 0.409683 0.597927 0.805678 0.052 Uiso 1 1 calc R U . . .
C7 C 0.5346(6) 0.4637(8) 0.9337(7) 0.033(2) Uani 1 1 d . . . . .
H7A H 0.548892 0.403982 0.936776 0.049 Uiso 1 1 calc R U . . .
H7B H 0.501123 0.477441 0.980140 0.049 Uiso 1 1 calc R U . . .
H7C H 0.579749 0.498996 0.936793 0.049 Uiso 1 1 calc R U . . .
Au4 Au 0.54295(2) 0.25139(3) 0.74283(2) 0.02139(7) Uani 1 1 d . . . . .
S4 S 0.60341(14) 0.23833(16) 0.86856(17) 0.0243(5) Uani 1 1 d . . . . .
P4 P 0.48242(14) 0.24701(18) 0.62000(18) 0.0201(5) Uani 1 1 d . . . . .
C22 C 0.7020(5) 0.2735(7) 0.8521(7) 0.022(2) Uani 1 1 d . . . . .
C23 C 0.7065(6) 0.3680(7) 0.8703(7) 0.027(2) Uani 1 1 d . . . . .
H23A H 0.671681 0.398468 0.833816 0.041 Uiso 1 1 calc R U . . .
H23B H 0.757839 0.387997 0.860404 0.041 Uiso 1 1 calc R U . . .
H23C H 0.692782 0.378334 0.928342 0.041 Uiso 1 1 calc R U . . .
C24 C 0.7493(6) 0.2243(7) 0.9149(8) 0.031(2) Uani 1 1 d . . . . .
H24A H 0.730575 0.235159 0.971061 0.047 Uiso 1 1 calc R U . . .
H24B H 0.801883 0.242404 0.910936 0.047 Uiso 1 1 calc R U . . .
H24C H 0.745911 0.163653 0.902865 0.047 Uiso 1 1 calc R U . . .
C25 C 0.7283(6) 0.2547(8) 0.7635(7) 0.035(3) Uani 1 1 d . . . . .
H25A H 0.717059 0.195685 0.749798 0.052 Uiso 1 1 calc R U . . .
H25B H 0.782583 0.264269 0.759491 0.052 Uiso 1 1 calc R U . . .
H25C H 0.702074 0.292075 0.724626 0.052 Uiso 1 1 calc R U . . .
C26 C 0.5453(6) 0.2344(7) 0.5318(8) 0.028(2) Uani 1 1 d . . . . .
H26A H 0.576881 0.284907 0.526393 0.042 Uiso 1 1 calc R U . . .
H26B H 0.515694 0.226850 0.481109 0.042 Uiso 1 1 calc R U . . .
H26C H 0.577304 0.184785 0.540537 0.042 Uiso 1 1 calc R U . . .
C27 C 0.4252(6) 0.3378(7) 0.5921(8) 0.032(3) Uani 1 1 d . . . . .
H27A H 0.390465 0.350658 0.637580 0.048 Uiso 1 1 calc R U . . .
H27B H 0.396508 0.324933 0.541734 0.048 Uiso 1 1 calc R U . . .
H27C H 0.457781 0.386620 0.581963 0.048 Uiso 1 1 calc R U . . .
C28 C 0.4177(6) 0.1594(7) 0.6091(7) 0.025(2) Uani 1 1 d . . . . .
H28A H 0.441249 0.107640 0.630031 0.038 Uiso 1 1 calc R U . . .
H28B H 0.404777 0.152031 0.550371 0.038 Uiso 1 1 calc R U . . .
H28C H 0.371890 0.171075 0.640925 0.038 Uiso 1 1 calc R U . . .

loop_
_atom_site_aniso_label
_atom_site_aniso_U_11
_atom_site_aniso_U_22
_atom_site_aniso_U_33
_atom_site_aniso_U_23
_atom_site_aniso_U_13
_atom_site_aniso_U_12
Au2 0.01684(14) 0.02562(16) 0.01522(16) -0.00062(14) -0.00151(14) 0.00302(12)
Au3 0.01726(13) 0.02595(16) 0.01562(17) -0.00002(16) 0.00187(13) 0.00053(12)
S2 0.0230(12) 0.0327(14) 0.0194(13) -0.0069(10) -0.0052(9) 0.0103(10)
S3 0.0233(12) 0.0305(13) 0.0174(13) 0.0049(9) 0.0029(9) 0.0047(9)
P2 0.0170(11) 0.0221(13) 0.0182(14) 0.0006(9) -0.0010(9) 0.0007(9)
P3 0.0156(11) 0.0211(12) 0.0157(13) -0.0001(10) 0.0013(9) 0.0004(9)
C8 0.024(5) 0.020(5) 0.011(5) -0.001(3) 0.005(3) 0.007(3)
C9 0.035(6) 0.030(6) 0.023(6) 0.005(4) -0.001(5) -0.001(5)
C10 0.027(5) 0.035(6) 0.031(6) -0.004(5) -0.011(4) 0.007(4)
C11 0.026(5) 0.035(6) 0.021(5) 0.006(4) 0.000(4) 0.005(4)
C12 0.031(6) 0.030(6) 0.027(6) 0.000(4) -0.006(4) -0.002(4)
C13 0.022(5) 0.032(6) 0.022(5) -0.002(4) -0.005(4) 0.003(4)
C14 0.025(5) 0.034(6) 0.029(7) -0.001(5) -0.007(4) 0.005(4)
C15 0.020(5) 0.022(5) 0.031(6) 0.004(4) 0.007(4) -0.004(4)
C16 0.034(6) 0.042(7) 0.049(9) 0.013(5) 0.013(6) -0.004(5)
C17 0.017(4) 0.031(5) 0.025(6) 0.003(4) -0.002(4) 0.001(4)
C18 0.033(5) 0.031(5) 0.023(6) -0.008(4) -0.008(4) -0.002(4)
C19 0.019(4) 0.026(5) 0.019(6) -0.002(4) -0.004(4) 0.003(3)
C20 0.031(5) 0.023(5) 0.019(5) -0.003(4) 0.009(4) -0.005(4)
C21 0.017(5) 0.031(6) 0.027(6) -0.004(4) 0.006(4) 0.002(4)
Au1 0.01702(14) 0.02779(17) 0.01705(18) 0.00123(16) 0.00131(14) -0.00126(12)
S1 0.0235(12) 0.0338(14) 0.0205(13) -0.0044(10) 0.0029(9) -0.0091(10)
P1 0.0193(12) 0.0271(14) 0.0179(14) 0.0022(10) 0.0020(10) 0.0010(9)
C1 0.018(5) 0.025(5) 0.020(6) 0.000(4) 0.003(3) -0.004(3)
C2 0.025(5) 0.025(5) 0.024(6) 0.001(4) 0.006(4) -0.003(4)
C3 0.016(4) 0.029(5) 0.030(6) 0.000(4) -0.001(4) -0.001(4)
C4 0.039(6) 0.022(5) 0.026(6) -0.001(4) 0.006(5) 0.001(5)
C5 0.030(6) 0.028(6) 0.038(7) 0.001(5) 0.009(5) -0.004(4)
C6 0.041(7) 0.030(6) 0.033(7) 0.004(5) 0.010(5) 0.012(5)
C7 0.033(6) 0.040(7) 0.024(6) 0.002(5) -0.005(5) 0.006(5)
Au4 0.01832(14) 0.02858(17) 0.01728(18) 0.00050(14) -0.00198(13) -0.00237(12)
S4 0.0238(12) 0.0313(13) 0.0178(13) 0.0044(9) -0.0016(9) -0.0087(9)
P4 0.0197(12) 0.0242(12) 0.0165(14) -0.0009(10) -0.0020(9) -0.0007(9)
C22 0.014(4) 0.029(5) 0.024(6) 0.003(4) -0.002(3) -0.003(3)
C23 0.019(5) 0.034(6) 0.029(6) 0.004(4) -0.003(4) -0.006(4)
C24 0.025(5) 0.032(6) 0.036(7) 0.006(4) -0.004(5) 0.001(4)
C25 0.023(5) 0.049(6) 0.033(7) -0.001(5) 0.006(4) -0.003(4)
C26 0.032(6) 0.029(6) 0.022(6) -0.002(4) 0.000(4) -0.004(4)
C27 0.027(5) 0.038(6) 0.031(7) -0.003(5) -0.011(5) 0.007(5)
C28 0.027(5) 0.030(6) 0.018(5) 0.004(4) -0.005(4) -0.010(4)

loop_
_atom_type_symbol
_atom_type_description
_atom_type_scat_dispersion_real
_atom_type_scat_dispersion_imag
_atom_type_scat_source
C C 0.0033 0.0016 'International Tables Vol C Tables 4.2.6.8 and 6.1.1.4'
H H 0.0000 0.0000 'International Tables Vol C Tables 4.2.6.8 and 6.1.1.4'
Au Au -2.0133 8.8022 'International Tables Vol C Tables 4.2.6.8 and 6.1.1.4'
P P 0.1023 0.0942 'International Tables Vol C Tables 4.2.6.8 and 6.1.1.4'
S S 0.1246 0.1234 'International Tables Vol C Tables 4.2.6.8 and 6.1.1.4'

loop_
_geom_angle_atom_site_label_1
_geom_angle_atom_site_label_2
_geom_angle_atom_site_label_3
_geom_angle
_geom_angle_site_symmetry_1
_geom_angle_site_symmetry_3
_geom_angle_publ_flag
S2 Au2 Au3 92.18(7) . . ?
P2 Au2 Au3 88.88(6) . . ?
P2 Au2 S2 177.92(10) . . ?
S3 Au3 Au2 98.38(7) . . ?
P3 Au3 Au2 87.09(7) . . ?
P3 Au3 S3 174.52(9) . . ?
C8 S2 Au2 107.5(3) . . ?
C15 S3 Au3 107.1(4) . . ?
C12 P2 Au2 115.1(4) . . ?
C12 P2 C14 102.9(5) . . ?
C13 P2 Au2 114.9(4) . . ?
C13 P2 C12 104.1(5) . . ?
C13 P2 C14 103.2(5) . . ?
C14 P2 Au2 115.1(4) . . ?
C19 P3 Au3 112.7(3) . . ?
C19 P3 C20 105.7(5) . . ?
C19 P3 C21 105.2(5) . . ?
C20 P3 Au3 116.4(4) . . ?
C20 P3 C21 101.9(5) . . ?
C21 P3 Au3 113.8(4) . . ?
C9 C8 S2 110.2(7) . . ?
C9 C8 C10 109.8(9) . . ?
C9 C8 C11 110.2(9) . . ?
C10 C8 S2 106.3(7) . . ?
C11 C8 S2 109.9(7) . . ?
C11 C8 C10 110.5(8) . . ?
C8 C9 H9A 109.5 . . ?
C8 C9 H9B 109.5 . . ?
C8 C9 H9C 109.5 . . ?
H9A C9 H9B 109.5 . . ?
H9A C9 H9C 109.5 . . ?
H9B C9 H9C 109.5 . . ?
C8 C10 H10A 109.5 . . ?
C8 C10 H10B 109.5 . . ?
C8 C10 H10C 109.5 . . ?
H10A C10 H10B 109.5 . . ?
H10A C10 H10C 109.5 . . ?
H10B C10 H10C 109.5 . . ?
C8 C11 H11A 109.5 . . ?
C8 C11 H11B 109.5 . . ?
C8 C11 H11C 109.5 . . ?
H11A C11 H11B 109.5 . . ?
H11A C11 H11C 109.5 . . ?
H11B C11 H11C 109.5 . . ?
P2 C12 H12A 109.5 . . ?
P2 C12 H12B 109.5 . . ?
P2 C12 H12C 109.5 . . ?
H12A C12 H12B 109.5 . . ?
H12A C12 H12C 109.5 . . ?
H12B C12 H12C 109.5 . . ?
P2 C13 H13A 109.5 . . ?
P2 C13 H13B 109.5 . . ?
P2 C13 H13C 109.5 . . ?
H13A C13 H13B 109.5 . . ?
H13A C13 H13C 109.5 . . ?
H13B C13 H13C 109.5 . . ?
P2 C14 H14A 109.5 . . ?
P2 C14 H14B 109.5 . . ?
P2 C14 H14C 109.5 . . ?
H14A C14 H14B 109.5 . . ?
H14A C14 H14C 109.5 . . ?
H14B C14 H14C 109.5 . . ?
C16 C15 S3 106.0(8) . . ?
C16 C15 C17 109.5(9) . . ?
C17 C15 S3 108.3(7) . . ?
C18 C15 S3 112.1(7) . . ?
C18 C15 C16 111.3(10) . . ?
C18 C15 C17 109.5(9) . . ?
C15 C16 H16A 109.5 . . ?
C15 C16 H16B 109.5 . . ?
C15 C16 H16C 109.5 . . ?
H16A C16 H16B 109.5 . . ?
H16A C16 H16C 109.5 . . ?
H16B C16 H16C 109.5 . . ?
C15 C17 H17A 109.5 . . ?
C15 C17 H17B 109.5 . . ?
C15 C17 H17C 109.5 . . ?
H17A C17 H17B 109.5 . . ?
H17A C17 H17C 109.5 . . ?
H17B C17 H17C 109.5 . . ?
C15 C18 H18A 109.5 . . ?
C15 C18 H18B 109.5 . . ?
C15 C18 H18C 109.5 . . ?
H18A C18 H18B 109.5 . . ?
H18A C18 H18C 109.5 . . ?
H18B C18 H18C 109.5 . . ?
P3 C19 H19A 109.5 . . ?
P3 C19 H19B 109.5 . . ?
P3 C19 H19C 109.5 . . ?
H19A C19 H19B 109.5 . . ?
H19A C19 H19C 109.5 . . ?
H19B C19 H19C 109.5 . . ?
P3 C20 H20A 109.5 . . ?
P3 C20 H20B 109.5 . . ?
P3 C20 H20C 109.5 . . ?
H20A C20 H20B 109.5 . . ?
H20A C20 H20C 109.5 . . ?
H20B C20 H20C 109.5 . . ?
P3 C21 H21A 109.5 . . ?
P3 C21 H21B 109.5 . . ?
P3 C21 H21C 109.5 . . ?
H21A C21 H21B 109.5 . . ?
H21A C21 H21C 109.5 . . ?
H21B C21 H21C 109.5 . . ?
S1 Au1 Au4 89.03(7) . . ?
P1 Au1 S1 177.25(10) . . ?
P1 Au1 Au4 90.56(7) . . ?
C1 S1 Au1 107.8(4) . . ?
C5 P1 Au1 113.1(4) . . ?
C6 P1 Au1 116.3(4) . . ?
C6 P1 C5 103.1(6) . . ?
C7 P1 Au1 115.4(4) . . ?
C7 P1 C5 103.2(6) . . ?
C7 P1 C6 104.2(6) . . ?
C2 C1 S1 106.7(7) . . ?
C2 C1 C3 110.2(8) . . ?
C2 C1 C4 110.6(9) . . ?
C3 C1 S1 110.4(7) . . ?
C3 C1 C4 108.9(9) . . ?
C4 C1 S1 110.0(7) . . ?
C1 C2 H2A 109.5 . . ?
C1 C2 H2B 109.5 . . ?
C1 C2 H2C 109.5 . . ?
H2A C2 H2B 109.5 . . ?
H2A C2 H2C 109.5 . . ?
H2B C2 H2C 109.5 . . ?
C1 C3 H3A 109.5 . . ?
C1 C3 H3B 109.5 . . ?
C1 C3 H3C 109.5 . . ?
H3A C3 H3B 109.5 . . ?
H3A C3 H3C 109.5 . . ?
H3B C3 H3C 109.5 . . ?
C1 C4 H4A 109.5 . . ?
C1 C4 H4B 109.5 . . ?
C1 C4 H4C 109.5 . . ?
H4A C4 H4B 109.5 . . ?
H4A C4 H4C 109.5 . . ?
H4B C4 H4C 109.5 . . ?
P1 C5 H5A 109.5 . . ?
P1 C5 H5B 109.5 . . ?
P1 C5 H5C 109.5 . . ?
H5A C5 H5B 109.5 . . ?
H5A C5 H5C 109.5 . . ?
H5B C5 H5C 109.5 . . ?
P1 C6 H6A 109.5 . . ?
P1 C6 H6B 109.5 . . ?
P1 C6 H6C 109.5 . . ?
H6A C6 H6B 109.5 . . ?
H6A C6 H6C 109.5 . . ?
H6B C6 H6C 109.5 . . ?
P1 C7 H7A 109.5 . . ?
P1 C7 H7B 109.5 . . ?
P1 C7 H7C 109.5 . . ?
H7A C7 H7B 109.5 . . ?
H7A C7 H7C 109.5 . . ?
H7B C7 H7C 109.5 . . ?
S4 Au4 Au1 98.37(6) . . ?
P4 Au4 Au1 88.56(8) . . ?
P4 Au4 S4 173.07(10) . . ?
C22 S4 Au4 106.8(4) . . ?
C26 P4 Au4 113.2(4) . . ?
C27 P4 Au4 117.4(4) . . ?
C27 P4 C26 103.8(6) . . ?
C28 P4 Au4 114.4(4) . . ?
C28 P4 C26 103.4(5) . . ?
C28 P4 C27 103.0(5) . . ?
C23 C22 S4 108.4(7) . . ?
C23 C22 C24 110.1(9) . . ?
C23 C22 C25 110.7(9) . . ?
C24 C22 S4 105.8(7) . . ?
C24 C22 C25 110.4(9) . . ?
C25 C22 S4 111.3(7) . . ?
C22 C23 H23A 109.5 . . ?
C22 C23 H23B 109.5 . . ?
C22 C23 H23C 109.5 . . ?
H23A C23 H23B 109.5 . . ?
H23A C23 H23C 109.5 . . ?
H23B C23 H23C 109.5 . . ?
C22 C24 H24A 109.5 . . ?
C22 C24 H24B 109.5 . . ?
C22 C24 H24C 109.5 . . ?
H24A C24 H24B 109.5 . . ?
H24A C24 H24C 109.5 . . ?
H24B C24 H24C 109.5 . . ?
C22 C25 H25A 109.5 . . ?
C22 C25 H25B 109.5 . . ?
C22 C25 H25C 109.5 . . ?
H25A C25 H25B 109.5 . . ?
H25A C25 H25C 109.5 . . ?
H25B C25 H25C 109.5 . . ?
P4 C26 H26A 109.5 . . ?
P4 C26 H26B 109.5 . . ?
P4 C26 H26C 109.5 . . ?
H26A C26 H26B 109.5 . . ?
H26A C26 H26C 109.5 . . ?
H26B C26 H26C 109.5 . . ?
P4 C27 H27A 109.5 . . ?
P4 C27 H27B 109.5 . . ?
P4 C27 H27C 109.5 . . ?
H27A C27 H27B 109.5 . . ?
H27A C27 H27C 109.5 . . ?
H27B C27 H27C 109.5 . . ?
P4 C28 H28A 109.5 . . ?
P4 C28 H28B 109.5 . . ?
P4 C28 H28C 109.5 . . ?
H28A C28 H28B 109.5 . . ?
H28A C28 H28C 109.5 . . ?
H28B C28 H28C 109.5 . . ?

loop_
_geom_bond_atom_site_label_1
_geom_bond_atom_site_label_2
_geom_bond_distance
_geom_bond_site_symmetry_2
_geom_bond_publ_flag
Au2 Au3 3.3574(12) . ?
Au2 S2 2.304(3) . ?
Au2 P2 2.266(3) . ?
Au3 S3 2.303(3) . ?
Au3 P3 2.259(3) . ?
S2 C8 1.854(9) . ?
S3 C15 1.855(10) . ?
P2 C12 1.810(11) . ?
P2 C13 1.803(12) . ?
P2 C14 1.817(11) . ?
P3 C19 1.790(10) . ?
P3 C20 1.817(11) . ?
P3 C21 1.818(10) . ?
C8 C9 1.522(13) . ?
C8 C10 1.532(14) . ?
C8 C11 1.529(14) . ?
C9 H9A 0.9800 . ?
C9 H9B 0.9800 . ?
C9 H9C 0.9800 . ?
C10 H10A 0.9800 . ?
C10 H10B 0.9800 . ?
C10 H10C 0.9800 . ?
C11 H11A 0.9800 . ?
C11 H11B 0.9800 . ?
C11 H11C 0.9800 . ?
C12 H12A 0.9800 . ?
C12 H12B 0.9800 . ?
C12 H12C 0.9800 . ?
C13 H13A 0.9800 . ?
C13 H13B 0.9800 . ?
C13 H13C 0.9800 . ?
C14 H14A 0.9800 . ?
C14 H14B 0.9800 . ?
C14 H14C 0.9800 . ?
C15 C16 1.521(15) . ?
C15 C17 1.536(14) . ?
C15 C18 1.515(15) . ?
C16 H16A 0.9800 . ?
C16 H16B 0.9800 . ?
C16 H16C 0.9800 . ?
C17 H17A 0.9800 . ?
C17 H17B 0.9800 . ?
C17 H17C 0.9800 . ?
C18 H18A 0.9800 . ?
C18 H18B 0.9800 . ?
C18 H18C 0.9800 . ?
C19 H19A 0.9800 . ?
C19 H19B 0.9800 . ?
C19 H19C 0.9800 . ?
C20 H20A 0.9800 . ?
C20 H20B 0.9800 . ?
C20 H20C 0.9800 . ?
C21 H21A 0.9800 . ?
C21 H21B 0.9800 . ?
C21 H21C 0.9800 . ?
Au1 S1 2.310(3) . ?
Au1 P1 2.266(3) . ?
Au1 Au4 3.3917(12) . ?
S1 C1 1.850(9) . ?
P1 C5 1.812(11) . ?
P1 C6 1.810(11) . ?
P1 C7 1.800(12) . ?
C1 C2 1.518(14) . ?
C1 C3 1.527(15) . ?
C1 C4 1.529(14) . ?
C2 H2A 0.9800 . ?
C2 H2B 0.9800 . ?
C2 H2C 0.9800 . ?
C3 H3A 0.9800 . ?
C3 H3B 0.9800 . ?
C3 H3C 0.9800 . ?
C4 H4A 0.9800 . ?
C4 H4B 0.9800 . ?
C4 H4C 0.9800 . ?
C5 H5A 0.9800 . ?
C5 H5B 0.9800 . ?
C5 H5C 0.9800 . ?
C6 H6A 0.9800 . ?
C6 H6B 0.9800 . ?
C6 H6C 0.9800 . ?
C7 H7A 0.9800 . ?
C7 H7B 0.9800 . ?
C7 H7C 0.9800 . ?
Au4 S4 2.303(3) . ?
Au4 P4 2.254(3) . ?
S4 C22 1.859(10) . ?
P4 C26 1.819(12) . ?
P4 C27 1.816(11) . ?
P4 C28 1.811(10) . ?
C22 C23 1.526(14) . ?
C22 C24 1.530(14) . ?
C22 C25 1.530(15) . ?
C23 H23A 0.9800 . ?
C23 H23B 0.9800 . ?
C23 H23C 0.9800 . ?
C24 H24A 0.9800 . ?
C24 H24B 0.9800 . ?
C24 H24C 0.9800 . ?
C25 H25A 0.9800 . ?
C25 H25B 0.9800 . ?
C25 H25C 0.9800 . ?
C26 H26A 0.9800 . ?
C26 H26B 0.9800 . ?
C26 H26C 0.9800 . ?
C27 H27A 0.9800 . ?
C27 H27B 0.9800 . ?
C27 H27C 0.9800 . ?
C28 H28A 0.9800 . ?
C28 H28B 0.9800 . ?
C28 H28C 0.9800 . ?

loop_
_geom_torsion_atom_site_label_1
_geom_torsion_atom_site_label_2
_geom_torsion_atom_site_label_3
_geom_torsion_atom_site_label_4
_geom_torsion
_geom_torsion_site_symmetry_1
_geom_torsion_site_symmetry_2
_geom_torsion_site_symmetry_3
_geom_torsion_site_symmetry_4
_geom_torsion_publ_flag
Au2 S2 C8 C9 -63.1(8) . . . . ?
Au2 S2 C8 C10 178.0(6) . . . . ?
Au2 S2 C8 C11 58.5(7) . . . . ?
Au3 S3 C15 C16 -149.7(7) . . . . ?
Au3 S3 C15 C17 92.8(7) . . . . ?
Au3 S3 C15 C18 -28.1(8) . . . . ?
Au1 S1 C1 C2 174.8(6) . . . . ?
Au1 S1 C1 C3 55.1(7) . . . . ?
Au1 S1 C1 C4 -65.1(8) . . . . ?
Au4 S4 C22 C23 90.9(7) . . . . ?
Au4 S4 C22 C24 -151.0(7) . . . . ?
Au4 S4 C22 C25 -31.0(8) . . . . ?

loop_
_twin_individual_id
_twin_individual_mass_fraction_refined
1 0.524(9)
2 0.476(9)
